data_7045186
loop_
_publ_author_name
'Xu, Mei-Xing'
'Meng, Yin-Shan'
'Xiong, Jin'
'Wang, Bing-Wu'
'Jiang, Shang-Da'
'Gao, Song'

_publ_section_title
;
 Magnetic anisotropy investigation on light lanthanide complexes.
;
_journal_issue 6
_journal_name_full 'Dalton transactions (Cambridge, England : 2003)'
_journal_page_first 1966
_journal_page_last 1971
_journal_paper_doi 10.1039/c7dt04351a
_journal_volume 47
_journal_year 2018
_chemical_formula_moiety 'C34 H38 Ce F9 N2 O6'
_chemical_formula_sum 'C34 H38 Ce F9 N2 O6'
_chemical_formula_weight 881.78
_space_group_crystal_system triclinic
_space_group_IT_number 2
_space_group_name_Hall '-P 1'
_space_group_name_H-M_alt 'P -1'
_symmetry_space_group_name_Hall '-P 1'
_symmetry_space_group_name_H-M 'P -1'
_atom_sites_solution_hydrogens geom
_atom_sites_solution_primary iterative
_audit_creation_date 2016-10-20
_audit_creation_method
;
Olex2 1.2
(compiled 2016.08.25 svn.r3337 for OlexSys, GUI svn.r5227)
;
_audit_update_record
;
2017-11-18 deposited with the CCDC.
2017-12-29 downloaded from the CCDC.
;
_cell_angle_alpha 99.984(3)
_cell_angle_beta 104.048(3)
_cell_angle_gamma 101.288(3)
_cell_formula_units_Z 2
_cell_length_a 9.5494(3)
_cell_length_b 12.2844(6)
_cell_length_c 17.9636(5)
_cell_measurement_reflns_used 5183
_cell_measurement_temperature 180.01(10)
_cell_measurement_theta_max 27.4220
_cell_measurement_theta_min 3.6000
_cell_volume 1949.93(14)
_computing_cell_refinement
;
CrysAlisPro, Agilent Technologies,
Version 1.171.37.35 (release 13-08-2014 CrysAlis171 .NET)
(compiled Aug 13 2014,18:06:01)
;
_computing_data_collection
;
CrysAlisPro, Agilent Technologies,
Version 1.171.37.35 (release 13-08-2014 CrysAlis171 .NET)
(compiled Aug 13 2014,18:06:01)
;
_computing_data_reduction
;
CrysAlisPro, Agilent Technologies,
Version 1.171.37.35 (release 13-08-2014 CrysAlis171 .NET)
(compiled Aug 13 2014,18:06:01)
;
_computing_molecular_graphics 'Olex2 (Dolomanov et al., 2009)'
_computing_publication_material 'Olex2 (Dolomanov et al., 2009)'
_computing_structure_refinement 'ShelXL (Sheldrick, 2015)'
_computing_structure_solution
;
Superflip (Palatinus & Chapuis, 2007;Palatinus & van der Lee, 2008;
Palatinus et al., 2012)
;
_diffrn_ambient_environment N~2~
_diffrn_ambient_temperature 180.01(10)
_diffrn_detector 'CCD plate'
_diffrn_detector_area_resol_mean 10.3914
_diffrn_detector_type Atlas
_diffrn_measured_fraction_theta_full 0.998
_diffrn_measured_fraction_theta_max 0.998
_diffrn_measurement_details
;
#__ type_ start__ end____ width___ exp.time_
  1 omega    2.00   95.00   1.0000    3.0000
omega____ theta____ kappa____ phi______ frames
    -       13.4628   19.0000   60.0000 93

#__ type_ start__ end____ width___ exp.time_
  2 omega    3.00   30.00   1.0000    3.0000
omega____ theta____ kappa____ phi______ frames
    -       13.4628  -38.0000  -60.0000 27

#__ type_ start__ end____ width___ exp.time_
  3 omega  -13.00   89.00   1.0000    3.0000
omega____ theta____ kappa____ phi______ frames
    -       13.4628   38.0000  150.0000 102

#__ type_ start__ end____ width___ exp.time_
  4 omega   40.00   67.00   1.0000    3.0000
omega____ theta____ kappa____ phi______ frames
    -       13.4628  178.0000    0.0000 27

#__ type_ start__ end____ width___ exp.time_
  5 omega  -98.00  -59.00   1.0000    3.0000
omega____ theta____ kappa____ phi______ frames
    -      -14.5566  178.0000 -180.0000 39

#__ type_ start__ end____ width___ exp.time_
  6 omega -105.00  -57.00   1.0000    3.0000
omega____ theta____ kappa____ phi______ frames
    -      -14.5566 -178.0000   90.0000 48

#__ type_ start__ end____ width___ exp.time_
  7 omega  -19.00   27.00   1.0000    3.0000
omega____ theta____ kappa____ phi______ frames
    -      -14.5566  -99.0000  -60.0000 46
;
_diffrn_measurement_device 'four-circle diffractometer'
_diffrn_measurement_device_type 'SuperNova, Dual, Cu at zero, Atlas'
_diffrn_measurement_method '\w scans'
_diffrn_orient_matrix_UB_11 0.0785579000
_diffrn_orient_matrix_UB_12 0.0188459000
_diffrn_orient_matrix_UB_13 0.0087990000
_diffrn_orient_matrix_UB_21 -0.0044634000
_diffrn_orient_matrix_UB_22 0.0573595000
_diffrn_orient_matrix_UB_23 0.0103656000
_diffrn_orient_matrix_UB_31 0.0076479000
_diffrn_orient_matrix_UB_32 -0.0043529000
_diffrn_orient_matrix_UB_33 0.0395755000
_diffrn_radiation_monochromator mirror
_diffrn_radiation_probe x-ray
_diffrn_radiation_type MoK\a
_diffrn_radiation_wavelength 0.71073
_diffrn_reflns_av_R_equivalents 0.0408
_diffrn_reflns_av_unetI/netI 0.0713
_diffrn_reflns_Laue_measured_fraction_full 0.998
_diffrn_reflns_Laue_measured_fraction_max 0.998
_diffrn_reflns_limit_h_max 12
_diffrn_reflns_limit_h_min -12
_diffrn_reflns_limit_k_max 11
_diffrn_reflns_limit_k_min -15
_diffrn_reflns_limit_l_max 22
_diffrn_reflns_limit_l_min -23
_diffrn_reflns_number 18458
_diffrn_reflns_point_group_measured_fraction_full 0.998
_diffrn_reflns_point_group_measured_fraction_max 0.998
_diffrn_reflns_theta_full 25.214
_diffrn_reflns_theta_max 27.453
_diffrn_reflns_theta_min 2.854
_diffrn_source 'SuperNova (Mo) X-ray Source'
_exptl_absorpt_coefficient_mu 1.253
_exptl_absorpt_correction_T_max 1.00000
_exptl_absorpt_correction_T_min 0.92840
_exptl_absorpt_correction_type multi-scan
_exptl_absorpt_process_details
;
CrysAlisPro, Agilent Technologies,
Version 1.171.37.35 (release 13-08-2014 CrysAlis171 .NET)
(compiled Aug 13 2014,18:06:01)
Empirical absorption correction using spherical harmonics,
 implemented in SCALE3 ABSPACK scaling algorithm.
;
_exptl_crystal_colour yellow
_exptl_crystal_colour_primary yellow
_exptl_crystal_density_diffrn 1.502
_exptl_crystal_description block
_exptl_crystal_F_000 886
_exptl_crystal_size_max 0.24
_exptl_crystal_size_mid 0.18
_exptl_crystal_size_min 0.14
_refine_diff_density_max 1.538
_refine_diff_density_min -0.734
_refine_diff_density_rms 0.110
_refine_ls_extinction_method none
_refine_ls_goodness_of_fit_ref 1.052
_refine_ls_hydrogen_treatment constr
_refine_ls_matrix_type full
_refine_ls_number_parameters 478
_refine_ls_number_reflns 8919
_refine_ls_number_restraints 0
_refine_ls_restrained_S_all 1.052
_refine_ls_R_factor_all 0.0621
_refine_ls_R_factor_gt 0.0433
_refine_ls_shift/su_max 0.001
_refine_ls_shift/su_mean 0.000
_refine_ls_structure_factor_coef Fsqd
_refine_ls_weighting_details 'w=1/[\s^2^(Fo^2^)+(0.0285P)^2^+1.2844P] where P=(Fo^2^+2Fc^2^)/3'
_refine_ls_weighting_scheme calc
_refine_ls_wR_factor_gt 0.0807
_refine_ls_wR_factor_ref 0.0921
_reflns_Friedel_coverage 0.000
_reflns_number_gt 7265
_reflns_number_total 8919
_reflns_threshold_expression 'I > 2\s(I)'
_cod_data_source_file c7dt04351a3.cif
_cod_data_source_block 161020_1
_cod_depositor_comments 'Adding full bibliography for 7045184--7045186.cif.'
_cod_original_cell_volume 1949.94(13)
_cod_database_code 7045186
_chemical_oxdiff_formula 'Ce1 C28 F13 H12 N2'
_shelx_space_group_comment
;
The symmetry employed for this shelxl refinement is uniquely defined
by the following loop, which should always be used as a source of
symmetry information in preference to the above space-group names.
They are only intended as comments.
;
_reflns_odcompleteness_completeness 99.79
_reflns_odcompleteness_iscentric 1
_reflns_odcompleteness_theta 27.42
_olex2_refinement_description
;
1. Fixed Uiso
 At 1.2 times of:
  All C(H) groups
 At 1.5 times of:
  All C(H,H,H) groups
2.a Aromatic/amide H refined with riding coordinates:
 C14(H14), C1AA(H1AA), C0AA(H0AA), C19(H19), C28(H28), C34(H34), C37(H37),
 C46(H46), C48(H48), C60(H60), C63(H63)
2.b Idealised Me refined as rotating group:
 C11(H11A,H11B,H11C), C9(H9A,H9B,H9C), C21(H21A,H21B,H21C), C30(H30A,H30B,
 H30C), C44(H44A,H44B,H44C), C68(H68A,H68B,H68C), C69(H69A,H69B,H69C), C78(H78A,
 H78B,H78C), C1(H1A,H1B,H1C)
;
_shelx_shelxl_version_number 2014/7
_olex2_submission_special_instructions 'No special instructions were received'

loop_
_space_group_symop_operation_xyz
'x, y, z'
'-x, -y, -z'

loop_
_atom_site_label
_atom_site_type_symbol
_atom_site_fract_x
_atom_site_fract_y
_atom_site_fract_z
_atom_site_U_iso_or_equiv
_atom_site_adp_type
_atom_site_occupancy
_atom_site_site_symmetry_order
_atom_site_calc_flag
_atom_site_refinement_flags_posn
Ce1 Ce 0.05659(2) 0.53637(2) 0.25734(2) 0.02385(7) Uani 1 1 d .
F2 F 0.2507(3) 0.1172(2) 0.1939(2) 0.0795(10) Uani 1 1 d .
O4 O 0.2384(3) 0.6503(2) 0.20978(15) 0.0331(6) Uani 1 1 d .
F5 F 0.3525(3) 0.2414(2) 0.30325(16) 0.0600(8) Uani 1 1 d .
F7 F 0.4991(4) 0.8760(4) 0.5148(3) 0.1359(19) Uani 1 1 d .
F9 F 0.4460(4) 0.8512(4) 0.2453(2) 0.1171(17) Uani 1 1 d .
O12 O 0.1894(3) 0.3887(2) 0.24309(14) 0.0286(6) Uani 1 1 d .
F14 F 0.3864(3) 0.2791(3) 0.19606(16) 0.0604(8) Uani 1 1 d .
O15 O -0.0684(3) 0.5858(2) 0.13743(14) 0.0313(6) Uani 1 1 d .
F17 F 0.4918(3) 0.7028(3) 0.50309(18) 0.0806(11) Uani 1 1 d .
F20 F 0.4668(4) 0.7422(3) 0.1476(3) 0.1043(14) Uani 1 1 d .
F21 F 0.5690(3) 0.7888(4) 0.4256(2) 0.1025(14) Uani 1 1 d .
F24 F 0.3688(3) 0.8769(3) 0.1303(2) 0.0860(11) Uani 1 1 d .
O25 O 0.0208(3) 0.7244(2) 0.30413(14) 0.0318(6) Uani 1 1 d .
O2 O -0.1136(3) 0.3561(2) 0.17845(15) 0.0331(6) Uani 1 1 d .
O3 O 0.2594(3) 0.6428(2) 0.37619(14) 0.0308(6) Uani 1 1 d .
N5 N 0.0164(3) 0.4271(3) 0.37125(17) 0.0264(7) Uani 1 1 d .
N6 N -0.1978(3) 0.5151(3) 0.29531(18) 0.0287(7) Uani 1 1 d .
C7 C -0.1099(4) 0.4130(3) 0.3927(2) 0.0274(8) Uani 1 1 d .
C11 C -0.1580(7) 0.7783(5) 0.0120(3) 0.0751(18) Uani 1 1 d .
H11A H -0.1537 0.8309 0.0607 0.113 Uiso 1 1 calc GR
H11B H -0.2456 0.7781 -0.0300 0.113 Uiso 1 1 calc GR
H11C H -0.0677 0.8030 -0.0036 0.113 Uiso 1 1 calc GR
C14 C 0.1253(4) 0.3842(3) 0.4079(2) 0.0338(9) Uani 1 1 d .
H14 H 0.2149 0.3941 0.3928 0.041 Uiso 1 1 calc R
C2 C -0.2269(4) 0.4644(3) 0.3527(2) 0.0269(8) Uani 1 1 d .
C4 C -0.1692(4) 0.6579(4) 0.0260(2) 0.0367(10) Uani 1 1 d .
C5 C -0.0413(4) 0.6559(3) 0.0961(2) 0.0298(8) Uani 1 1 d .
C1AA C -0.4604(5) 0.5140(4) 0.3341(3) 0.0467(11) Uani 1 1 d .
H1AA H -0.5499 0.5146 0.3483 0.056 Uiso 1 1 calc R
C9 C -0.1534(6) 0.5822(5) -0.0463(2) 0.0657(15) Uani 1 1 d .
H9A H -0.2330 0.5813 -0.0928 0.098 Uiso 1 1 calc GR
H9B H -0.1606 0.5045 -0.0387 0.098 Uiso 1 1 calc GR
H9C H -0.0563 0.6121 -0.0541 0.098 Uiso 1 1 calc GR
C2AA C 0.0974(4) 0.8210(3) 0.3442(2) 0.0278(8) Uani 1 1 d .
C0AA C 0.2437(4) 0.8368(3) 0.3948(2) 0.0341(9) Uani 1 1 d .
H0AA H 0.2987 0.9123 0.4222 0.041 Uiso 1 1 calc R
C17 C 0.1510(4) 0.2812(3) 0.2154(2) 0.0292(8) Uani 1 1 d .
C19 C -0.3572(5) 0.4641(4) 0.3731(2) 0.0413(10) Uani 1 1 d .
H19 H -0.3756 0.4292 0.4142 0.050 Uiso 1 1 calc R
C21 C 0.1269(7) 1.0363(5) 0.3767(4) 0.098(2) Uani 1 1 d .
H21A H 0.1676 1.0420 0.4332 0.147 Uiso 1 1 calc GR
H21B H 0.0719 1.0950 0.3692 0.147 Uiso 1 1 calc GR
H21C H 0.2085 1.0475 0.3525 0.147 Uiso 1 1 calc GR
C28 C 0.1143(5) 0.3265(4) 0.4664(2) 0.0373(10) Uani 1 1 d .
H28 H 0.1942 0.2975 0.4912 0.045 Uiso 1 1 calc R
C30 C -0.3774(5) 0.2289(5) 0.0779(3) 0.0683(16) Uani 1 1 d .
H30A H -0.3826 0.2991 0.1114 0.102 Uiso 1 1 calc GR
H30B H -0.4771 0.1769 0.0567 0.102 Uiso 1 1 calc GR
H30C H -0.3400 0.2474 0.0342 0.102 Uiso 1 1 calc GR
C31 C 0.0228(5) 0.9195(4) 0.3383(2) 0.0379(10) Uani 1 1 d .
C34 C 0.0125(4) 0.2115(3) 0.1787(2) 0.0343(9) Uani 1 1 d .
H34 H 0.0031 0.1319 0.1633 0.041 Uiso 1 1 calc R
C35 C 0.3091(4) 0.7490(3) 0.4060(2) 0.0291(8) Uani 1 1 d .
C37 C -0.3000(4) 0.5628(4) 0.2576(3) 0.0391(10) Uani 1 1 d .
H37 H -0.2795 0.5983 0.2171 0.047 Uiso 1 1 calc R
C39 C -0.1189(4) 0.2521(3) 0.1623(2) 0.0288(8) Uani 1 1 d .
C44 C -0.2705(6) 0.0581(5) 0.0762(3) 0.0783(18) Uani 1 1 d .
H44A H -0.3723 0.0094 0.0553 0.118 Uiso 1 1 calc GR
H44B H -0.2073 0.0198 0.1086 0.118 Uiso 1 1 calc GR
H44C H -0.2311 0.0725 0.0324 0.118 Uiso 1 1 calc GR
C46 C 0.1021(5) 0.7265(4) 0.1103(2) 0.0362(10) Uani 1 1 d .
H46 H 0.1134 0.7829 0.0807 0.043 Uiso 1 1 calc R
C48 C -0.1288(5) 0.3555(4) 0.4510(2) 0.0427(11) Uani 1 1 d .
H48 H -0.2191 0.3461 0.4653 0.051 Uiso 1 1 calc R
C50 C 0.2849(5) 0.2280(4) 0.2268(3) 0.0445(11) Uani 1 1 d .
C52 C 0.2271(4) 0.7187(3) 0.1645(2) 0.0330(9) Uani 1 1 d .
C56 C -0.2721(5) 0.1715(4) 0.1268(3) 0.0453(11) Uani 1 1 d .
C60 C -0.0150(5) 0.3122(4) 0.4879(3) 0.0461(11) Uani 1 1 d .
H60 H -0.0263 0.2728 0.5279 0.055 Uiso 1 1 calc R
C61 C 0.4673(5) 0.7796(4) 0.4625(3) 0.0444(11) Uani 1 1 d .
C63 C -0.4328(4) 0.5630(4) 0.2744(3) 0.0469(12) Uani 1 1 d .
H63 H -0.5035 0.5961 0.2455 0.056 Uiso 1 1 calc R
C68 C -0.3161(5) 0.6134(7) 0.0399(4) 0.106(3) Uani 1 1 d .
H68A H -0.3277 0.6666 0.0841 0.158 Uiso 1 1 calc GR
H68B H -0.3197 0.5386 0.0524 0.158 Uiso 1 1 calc GR
H68C H -0.3969 0.6062 -0.0077 0.158 Uiso 1 1 calc GR
C69 C -0.3272(6) 0.1483(5) 0.1985(3) 0.0689(16) Uani 1 1 d .
H69A H -0.3299 0.2205 0.2307 0.103 Uiso 1 1 calc GR
H69B H -0.2590 0.1128 0.2305 0.103 Uiso 1 1 calc GR
H69C H -0.4274 0.0970 0.1796 0.103 Uiso 1 1 calc GR
C74 C 0.3764(5) 0.7997(5) 0.1729(3) 0.0528(13) Uani 1 1 d .
C78 C -0.0490(9) 0.9120(5) 0.2531(3) 0.100(3) Uani 1 1 d .
H78A H 0.0254 0.9107 0.2240 0.151 Uiso 1 1 calc GR
H78B H -0.0901 0.9784 0.2480 0.151 Uiso 1 1 calc GR
H78C H -0.1295 0.8421 0.2314 0.151 Uiso 1 1 calc GR
C1 C -0.1004(8) 0.9020(6) 0.3795(5) 0.109(3) Uani 1 1 d .
H1A H -0.1641 0.8243 0.3582 0.163 Uiso 1 1 calc GR
H1B H -0.1604 0.9571 0.3703 0.163 Uiso 1 1 calc GR
H1C H -0.0551 0.9133 0.4363 0.163 Uiso 1 1 calc GR

loop_
_atom_site_aniso_label
_atom_site_aniso_U_11
_atom_site_aniso_U_22
_atom_site_aniso_U_33
_atom_site_aniso_U_23
_atom_site_aniso_U_13
_atom_site_aniso_U_12
Ce1 0.02208(11) 0.02367(12) 0.02707(11) 0.00773(9) 0.00635(8) 0.00783(8)
F2 0.0490(18) 0.0376(17) 0.135(3) -0.0100(18) 0.0020(18) 0.0287(15)
O4 0.0292(14) 0.0401(17) 0.0363(14) 0.0180(13) 0.0118(12) 0.0120(13)
F5 0.0443(16) 0.067(2) 0.0718(18) 0.0324(16) 0.0005(14) 0.0273(15)
F7 0.078(3) 0.095(3) 0.153(4) -0.063(3) -0.065(3) 0.038(2)
F9 0.090(3) 0.138(4) 0.064(2) 0.015(2) -0.0023(19) -0.069(3)
O12 0.0238(13) 0.0301(15) 0.0314(13) 0.0066(12) 0.0052(11) 0.0098(12)
F14 0.0408(16) 0.072(2) 0.0813(19) 0.0154(16) 0.0296(14) 0.0299(15)
O15 0.0304(14) 0.0321(15) 0.0310(14) 0.0101(12) 0.0054(11) 0.0087(12)
F17 0.0473(17) 0.102(3) 0.074(2) 0.046(2) -0.0184(15) -0.0034(17)
F20 0.062(2) 0.110(3) 0.180(4) 0.071(3) 0.075(3) 0.027(2)
F21 0.0279(16) 0.189(4) 0.091(2) 0.065(3) 0.0122(16) 0.006(2)
F24 0.062(2) 0.076(2) 0.119(3) 0.064(2) 0.0149(19) -0.0070(18)
O25 0.0284(14) 0.0254(15) 0.0369(14) 0.0036(12) 0.0016(11) 0.0089(12)
O2 0.0263(14) 0.0257(15) 0.0421(15) 0.0010(12) 0.0032(12) 0.0091(12)
O3 0.0260(14) 0.0344(16) 0.0311(14) 0.0085(12) 0.0046(11) 0.0092(12)
N5 0.0247(16) 0.0278(17) 0.0271(15) 0.0061(14) 0.0068(12) 0.0082(14)
N6 0.0244(16) 0.0279(18) 0.0393(18) 0.0116(15) 0.0118(14) 0.0126(14)
C7 0.027(2) 0.0226(19) 0.0295(19) 0.0032(16) 0.0072(15) 0.0033(16)
C11 0.096(5) 0.061(4) 0.067(3) 0.019(3) -0.007(3) 0.048(3)
C14 0.033(2) 0.040(2) 0.034(2) 0.0128(19) 0.0091(17) 0.0163(19)
C2 0.0266(19) 0.0217(19) 0.0293(19) 0.0004(16) 0.0066(15) 0.0053(16)
C4 0.036(2) 0.051(3) 0.029(2) 0.016(2) 0.0074(17) 0.022(2)
C5 0.035(2) 0.035(2) 0.0233(18) 0.0060(17) 0.0079(16) 0.0174(18)
C1AA 0.022(2) 0.060(3) 0.058(3) 0.009(2) 0.014(2) 0.012(2)
C9 0.088(4) 0.068(4) 0.034(2) 0.000(2) -0.003(3) 0.041(3)
C2AA 0.033(2) 0.028(2) 0.0251(18) 0.0054(16) 0.0124(16) 0.0072(17)
C0AA 0.030(2) 0.027(2) 0.038(2) 0.0051(18) 0.0048(17) -0.0005(18)
C17 0.032(2) 0.032(2) 0.032(2) 0.0137(18) 0.0115(16) 0.0179(18)
C19 0.031(2) 0.052(3) 0.044(2) 0.014(2) 0.0152(19) 0.010(2)
C21 0.089(5) 0.038(3) 0.145(6) 0.005(4) -0.001(4) 0.021(3)
C28 0.043(2) 0.038(2) 0.034(2) 0.0146(19) 0.0079(18) 0.018(2)
C30 0.043(3) 0.050(3) 0.084(4) 0.001(3) -0.023(3) 0.012(3)
C31 0.048(3) 0.029(2) 0.039(2) 0.0087(19) 0.0117(19) 0.015(2)
C34 0.032(2) 0.025(2) 0.048(2) 0.0096(19) 0.0092(18) 0.0120(18)
C35 0.0227(19) 0.036(2) 0.0261(19) 0.0058(17) 0.0069(15) 0.0020(17)
C37 0.028(2) 0.044(3) 0.051(2) 0.022(2) 0.0110(18) 0.0121(19)
C39 0.0242(19) 0.029(2) 0.031(2) 0.0069(17) 0.0057(15) 0.0050(17)
C44 0.047(3) 0.046(3) 0.103(4) -0.030(3) -0.016(3) 0.012(3)
C46 0.041(2) 0.038(2) 0.041(2) 0.023(2) 0.0172(19) 0.014(2)
C48 0.040(2) 0.050(3) 0.049(3) 0.026(2) 0.022(2) 0.011(2)
C50 0.030(2) 0.038(3) 0.065(3) 0.009(2) 0.008(2) 0.018(2)
C52 0.032(2) 0.034(2) 0.036(2) 0.0089(19) 0.0146(17) 0.0070(18)
C56 0.030(2) 0.028(2) 0.066(3) -0.001(2) 0.000(2) 0.0092(19)
C60 0.057(3) 0.051(3) 0.046(3) 0.029(2) 0.023(2) 0.022(2)
C61 0.028(2) 0.045(3) 0.048(3) 0.008(2) -0.0015(19) -0.001(2)
C63 0.025(2) 0.051(3) 0.065(3) 0.020(3) 0.005(2) 0.015(2)
C68 0.032(3) 0.219(9) 0.088(4) 0.096(5) 0.012(3) 0.035(4)
C69 0.044(3) 0.049(3) 0.117(5) 0.025(3) 0.031(3) 0.002(3)
C74 0.045(3) 0.060(3) 0.052(3) 0.027(3) 0.013(2) 0.001(3)
C78 0.165(7) 0.061(4) 0.068(4) 0.005(3) -0.009(4) 0.072(5)
C1 0.131(6) 0.102(6) 0.164(7) 0.062(5) 0.100(6) 0.090(5)

loop_
_atom_type_symbol
_atom_type_description
_atom_type_scat_dispersion_real
_atom_type_scat_dispersion_imag
_atom_type_scat_source
C C 0.0033 0.0016 'International Tables Vol C Tables 4.2.6.8 and 6.1.1.4'
H H 0.0000 0.0000 'International Tables Vol C Tables 4.2.6.8 and 6.1.1.4'
Ce Ce -0.2486 2.6331 'International Tables Vol C Tables 4.2.6.8 and 6.1.1.4'
F F 0.0171 0.0103 'International Tables Vol C Tables 4.2.6.8 and 6.1.1.4'
N N 0.0061 0.0033 'International Tables Vol C Tables 4.2.6.8 and 6.1.1.4'
O O 0.0106 0.0060 'International Tables Vol C Tables 4.2.6.8 and 6.1.1.4'

loop_
_geom_angle_atom_site_label_1
_geom_angle_atom_site_label_2
_geom_angle_atom_site_label_3
_geom_angle
O4 Ce1 O15 70.08(8)
O4 Ce1 O25 80.80(9)
O4 Ce1 O2 123.19(9)
O4 Ce1 O3 74.75(8)
O4 Ce1 N5 145.17(9)
O4 Ce1 N6 147.06(9)
O12 Ce1 O4 86.94(8)
O12 Ce1 O15 117.27(8)
O12 Ce1 O25 157.44(9)
O12 Ce1 O2 69.34(8)
O12 Ce1 O3 89.10(8)
O12 Ce1 N5 76.24(8)
O12 Ce1 N6 125.52(9)
O15 Ce1 O25 76.15(8)
O15 Ce1 O2 76.47(8)
O15 Ce1 O3 133.86(8)
O15 Ce1 N5 144.74(9)
O15 Ce1 N6 87.72(8)
O25 Ce1 O2 133.15(8)
O25 Ce1 O3 69.48(8)
O25 Ce1 N5 103.59(9)
O25 Ce1 N6 70.16(9)
O2 Ce1 O3 149.47(8)
O2 Ce1 N5 79.18(9)
O2 Ce1 N6 71.47(9)
O3 Ce1 N5 74.71(8)
O3 Ce1 N6 107.73(9)
N6 Ce1 N5 60.35(9)
C52 O4 Ce1 132.3(2)
C17 O12 Ce1 134.8(2)
C5 O15 Ce1 138.7(2)
C2AA O25 Ce1 138.7(2)
C39 O2 Ce1 140.2(2)
C35 O3 Ce1 131.1(2)
C7 N5 Ce1 122.4(2)
C14 N5 Ce1 119.4(2)
C14 N5 C7 118.2(3)
C2 N6 Ce1 124.0(2)
C37 N6 Ce1 117.5(2)
C37 N6 C2 118.3(3)
N5 C7 C2 117.0(3)
N5 C7 C48 121.4(3)
C48 C7 C2 121.6(3)
H11A C11 H11B 109.5
H11A C11 H11C 109.5
H11B C11 H11C 109.5
C4 C11 H11A 109.5
C4 C11 H11B 109.5
C4 C11 H11C 109.5
N5 C14 H14 118.3
N5 C14 C28 123.5(4)
C28 C14 H14 118.3
N6 C2 C7 116.2(3)
N6 C2 C19 120.7(3)
C19 C2 C7 123.1(3)
C11 C4 C5 111.4(4)
C9 C4 C11 108.1(4)
C9 C4 C5 106.7(3)
C68 C4 C11 109.9(5)
C68 C4 C5 110.0(3)
C68 C4 C9 110.6(5)
O15 C5 C4 117.6(3)
O15 C5 C46 122.0(3)
C46 C5 C4 120.3(3)
C19 C1AA H1AA 120.4
C63 C1AA H1AA 120.4
C63 C1AA C19 119.2(4)
C4 C9 H9A 109.5
C4 C9 H9B 109.5
C4 C9 H9C 109.5
H9A C9 H9B 109.5
H9A C9 H9C 109.5
H9B C9 H9C 109.5
O25 C2AA C0AA 121.7(3)
O25 C2AA C31 116.2(3)
C0AA C2AA C31 122.0(4)
C2AA C0AA H0AA 118.3
C35 C0AA C2AA 123.4(4)
C35 C0AA H0AA 118.3
O12 C17 C34 129.3(3)
O12 C17 C50 112.2(3)
C34 C17 C50 118.5(4)
C2 C19 H19 119.9
C1AA C19 C2 120.1(4)
C1AA C19 H19 119.9
H21A C21 H21B 109.5
H21A C21 H21C 109.5
H21B C21 H21C 109.5
C31 C21 H21A 109.5
C31 C21 H21B 109.5
C31 C21 H21C 109.5
C14 C28 H28 121.0
C60 C28 C14 118.0(4)
C60 C28 H28 121.0
H30A C30 H30B 109.5
H30A C30 H30C 109.5
H30B C30 H30C 109.5
C56 C30 H30A 109.5
C56 C30 H30B 109.5
C56 C30 H30C 109.5
C2AA C31 C1 107.1(4)
C21 C31 C2AA 114.2(4)
C21 C31 C1 108.5(5)
C78 C31 C2AA 108.5(4)
C78 C31 C21 110.2(4)
C78 C31 C1 108.2(5)
C17 C34 H34 118.3
C17 C34 C39 123.3(4)
C39 C34 H34 118.3
O3 C35 C0AA 129.9(3)
O3 C35 C61 112.8(3)
C0AA C35 C61 117.3(4)
N6 C37 H37 118.3
N6 C37 C63 123.4(4)
C63 C37 H37 118.3
O2 C39 C34 121.5(4)
O2 C39 C56 116.6(3)
C34 C39 C56 121.8(4)
H44A C44 H44B 109.5
H44A C44 H44C 109.5
H44B C44 H44C 109.5
C56 C44 H44A 109.5
C56 C44 H44B 109.5
C56 C44 H44C 109.5
C5 C46 H46 118.0
C52 C46 C5 124.1(3)
C52 C46 H46 118.0
C7 C48 H48 120.4
C60 C48 C7 119.3(4)
C60 C48 H48 120.4
F2 C50 F5 107.0(4)
F2 C50 F14 107.0(4)
F2 C50 C17 114.1(4)
F5 C50 C17 111.0(4)
F14 C50 F5 106.7(4)
F14 C50 C17 110.7(3)
O4 C52 C46 128.7(4)
O4 C52 C74 112.8(3)
C46 C52 C74 118.5(3)
C30 C56 C69 109.2(4)
C39 C56 C30 110.2(4)
C39 C56 C44 113.2(4)
C39 C56 C69 105.1(4)
C44 C56 C30 109.9(4)
C44 C56 C69 109.1(4)
C28 C60 C48 119.6(4)
C28 C60 H60 120.2
C48 C60 H60 120.2
F7 C61 F17 105.6(4)
F7 C61 C35 113.4(4)
F17 C61 C35 113.3(3)
F21 C61 F7 106.4(4)
F21 C61 F17 105.1(4)
F21 C61 C35 112.4(4)
C1AA C63 C37 118.2(4)
C1AA C63 H63 120.9
C37 C63 H63 120.9
C4 C68 H68A 109.5
C4 C68 H68B 109.5
C4 C68 H68C 109.5
H68A C68 H68B 109.5
H68A C68 H68C 109.5
H68B C68 H68C 109.5
C56 C69 H69A 109.5
C56 C69 H69B 109.5
C56 C69 H69C 109.5
H69A C69 H69B 109.5
H69A C69 H69C 109.5
H69B C69 H69C 109.5
F9 C74 F20 105.9(5)
F9 C74 F24 108.5(5)
F9 C74 C52 112.4(4)
F20 C74 C52 110.5(4)
F24 C74 F20 103.9(4)
F24 C74 C52 114.9(4)
C31 C78 H78A 109.5
C31 C78 H78B 109.5
C31 C78 H78C 109.5
H78A C78 H78B 109.5
H78A C78 H78C 109.5
H78B C78 H78C 109.5
C31 C1 H1A 109.5
C31 C1 H1B 109.5
C31 C1 H1C 109.5
H1A C1 H1B 109.5
H1A C1 H1C 109.5
H1B C1 H1C 109.5

loop_
_geom_bond_atom_site_label_1
_geom_bond_atom_site_label_2
_geom_bond_distance
Ce1 O4 2.426(2)
Ce1 O12 2.422(3)
Ce1 O15 2.433(2)
Ce1 O25 2.436(3)
Ce1 O2 2.437(3)
Ce1 O3 2.460(3)
Ce1 N5 2.696(3)
Ce1 N6 2.655(3)
F2 C50 1.328(5)
O4 C52 1.268(4)
F5 C50 1.334(5)
F7 C61 1.309(6)
F9 C74 1.291(6)
O12 C17 1.272(4)
F14 C50 1.334(5)
O15 C5 1.260(4)
F17 C61 1.311(5)
F20 C74 1.330(6)
F21 C61 1.300(5)
F24 C74 1.320(5)
O25 C2AA 1.252(4)
O2 C39 1.249(4)
O3 C35 1.267(4)
N5 C7 1.342(4)
N5 C14 1.340(4)
N6 C2 1.349(4)
N6 C37 1.340(5)
C7 C2 1.485(5)
C7 C48 1.388(5)
C11 H11A 0.9800
C11 H11B 0.9800
C11 H11C 0.9800
C11 C4 1.531(6)
C14 H14 0.9500
C14 C28 1.379(5)
C2 C19 1.380(5)
C4 C5 1.534(5)
C4 C9 1.517(6)
C4 C68 1.499(6)
C5 C46 1.407(5)
C1AA H1AA 0.9500
C1AA C19 1.375(6)
C1AA C63 1.370(6)
C9 H9A 0.9800
C9 H9B 0.9800
C9 H9C 0.9800
C2AA C0AA 1.426(5)
C2AA C31 1.527(5)
C0AA H0AA 0.9500
C0AA C35 1.369(5)
C17 C34 1.361(5)
C17 C50 1.533(5)
C19 H19 0.9500
C21 H21A 0.9800
C21 H21B 0.9800
C21 H21C 0.9800
C21 C31 1.512(7)
C28 H28 0.9500
C28 C60 1.369(6)
C30 H30A 0.9800
C30 H30B 0.9800
C30 H30C 0.9800
C30 C56 1.531(6)
C31 C78 1.497(6)
C31 C1 1.534(7)
C34 H34 0.9500
C34 C39 1.423(5)
C35 C61 1.534(5)
C37 H37 0.9500
C37 C63 1.373(5)
C39 C56 1.513(5)
C44 H44A 0.9800
C44 H44B 0.9800
C44 H44C 0.9800
C44 C56 1.529(7)
C46 H46 0.9500
C46 C52 1.376(5)
C48 H48 0.9500
C48 C60 1.379(6)
C52 C74 1.528(6)
C56 C69 1.555(7)
C60 H60 0.9500
C63 H63 0.9500
C68 H68A 0.9800
C68 H68B 0.9800
C68 H68C 0.9800
C69 H69A 0.9800
C69 H69B 0.9800
C69 H69C 0.9800
C78 H78A 0.9800
C78 H78B 0.9800
C78 H78C 0.9800
C1 H1A 0.9800
C1 H1B 0.9800
C1 H1C 0.9800

loop_
_geom_torsion_atom_site_label_1
_geom_torsion_atom_site_label_2
_geom_torsion_atom_site_label_3
_geom_torsion_atom_site_label_4
_geom_torsion
Ce1 O4 C52 C46 -20.4(6)
Ce1 O4 C52 C74 160.8(3)
Ce1 O12 C17 C34 4.0(6)
Ce1 O12 C17 C50 -176.1(2)
Ce1 O15 C5 C4 -175.1(2)
Ce1 O15 C5 C46 8.2(6)
Ce1 O25 C2AA C0AA -17.9(5)
Ce1 O25 C2AA C31 164.7(2)
Ce1 O2 C39 C34 -15.6(6)
Ce1 O2 C39 C56 162.6(3)
Ce1 O3 C35 C0AA 19.6(6)
Ce1 O3 C35 C61 -160.1(2)
Ce1 N5 C7 C2 -2.2(4)
Ce1 N5 C7 C48 179.4(3)
Ce1 N5 C14 C28 -179.6(3)
Ce1 N6 C2 C7 -3.4(4)
Ce1 N6 C2 C19 175.1(3)
Ce1 N6 C37 C63 -176.6(4)
O4 C52 C74 F9 -51.4(6)
O4 C52 C74 F20 66.6(5)
O4 C52 C74 F24 -176.2(4)
O12 C17 C34 C39 2.5(6)
O12 C17 C50 F2 -175.7(3)
O12 C17 C50 F5 63.3(4)
O12 C17 C50 F14 -54.9(5)
O15 C5 C46 C52 6.3(7)
O25 C2AA C0AA C35 -2.6(6)
O25 C2AA C31 C21 -170.5(4)
O25 C2AA C31 C78 -47.1(5)
O25 C2AA C31 C1 69.4(5)
O2 C39 C56 C30 30.8(5)
O2 C39 C56 C44 154.3(4)
O2 C39 C56 C69 -86.8(4)
O3 C35 C61 F7 -155.8(4)
O3 C35 C61 F17 -35.4(5)
O3 C35 C61 F21 83.6(5)
N5 C7 C2 N6 3.6(5)
N5 C7 C2 C19 -174.9(4)
N5 C7 C48 C60 0.2(7)
N5 C14 C28 C60 0.2(7)
N6 C2 C19 C1AA 1.0(6)
N6 C37 C63 C1AA 1.5(7)
C7 N5 C14 C28 0.0(6)
C7 C2 C19 C1AA 179.5(4)
C7 C48 C60 C28 0.0(7)
C11 C4 C5 O15 146.8(4)
C11 C4 C5 C46 -36.4(5)
C14 N5 C7 C2 178.2(3)
C14 N5 C7 C48 -0.1(6)
C14 C28 C60 C48 -0.1(7)
C2 N6 C37 C63 0.1(6)
C2 C7 C48 C60 -178.1(4)
C4 C5 C46 C52 -170.4(4)
C5 C46 C52 O4 0.3(7)
C5 C46 C52 C74 179.0(4)
C9 C4 C5 O15 -95.3(4)
C9 C4 C5 C46 81.4(5)
C2AA C0AA C35 O3 0.4(6)
C2AA C0AA C35 C61 -179.9(3)
C0AA C2AA C31 C21 12.0(6)
C0AA C2AA C31 C78 135.4(5)
C0AA C2AA C31 C1 -108.1(5)
C0AA C35 C61 F7 24.5(6)
C0AA C35 C61 F17 144.9(4)
C0AA C35 C61 F21 -96.2(5)
C17 C34 C39 O2 2.6(6)
C17 C34 C39 C56 -175.6(4)
C19 C1AA C63 C37 -1.8(7)
C31 C2AA C0AA C35 174.8(3)
C34 C17 C50 F2 4.3(6)
C34 C17 C50 F5 -116.7(4)
C34 C17 C50 F14 125.0(4)
C34 C39 C56 C30 -151.0(4)
C34 C39 C56 C44 -27.5(6)
C34 C39 C56 C69 91.5(4)
C37 N6 C2 C7 -179.9(4)
C37 N6 C2 C19 -1.4(6)
C46 C52 C74 F9 129.7(5)
C46 C52 C74 F20 -112.3(5)
C46 C52 C74 F24 4.9(7)
C48 C7 C2 N6 -178.0(4)
C48 C7 C2 C19 3.5(6)
C50 C17 C34 C39 -177.5(4)
C63 C1AA C19 C2 0.6(7)
C68 C4 C5 O15 24.7(6)
C68 C4 C5 C46 -158.5(5)
